data_4332011
loop_
_publ_author_name
'Silva, Rosalice M.'
'Smith, Mark D.'
'Gardinier, James R.'

_publ_section_title
;
 Anion- and Solvent-Directed Assembly in Silver Bis(thioimidazolyl)methane
 Chemistry and the Silver&#x2212;Sulfur Interaction
;
_journal_issue 5
_journal_name_full 'Inorganic Chemistry'
_journal_page_first 2132
_journal_page_last 2142
_journal_paper_doi 10.1021/ic052025a
_journal_volume 45
_journal_year 2006
_chemical_formula_moiety 'C18 H24 Ag N8 S4, B F4'
_chemical_formula_sum 'C18 H24 Ag B F4 N8 S4'
_chemical_formula_weight 675.37
_chemical_name_systematic
; 
 ? 
;
_space_group_IT_number 14
_symmetry_cell_setting monoclinic
_symmetry_space_group_name_Hall '-P 2ybc'
_symmetry_space_group_name_H-M 'P 1 21/c 1'
_atom_sites_solution_hydrogens geom
_atom_sites_solution_primary direct
_atom_sites_solution_secondary difmap
_audit_creation_method SHELXL-97
_cell_angle_alpha 90.00
_cell_angle_beta 103.6290(10)
_cell_angle_gamma 90.00
_cell_formula_units_Z 4
_cell_length_a 10.5310(6)
_cell_length_b 14.1350(8)
_cell_length_c 18.2045(10)
_cell_measurement_reflns_used 6287
_cell_measurement_temperature 150(1)
_cell_measurement_theta_max 26.366
_cell_measurement_theta_min 2.457
_cell_volume 2633.5(3)
_computing_cell_refinement 'SAINT+ NT V6.22 (Bruker, 2001)'
_computing_data_collection 'SMART NT V5.625 (Bruker, 1998)'
_computing_data_reduction 'SAINT+ NT V6.22'
_computing_molecular_graphics 'SHELXTL V6.1 (Sheldrick, 2000)'
_computing_publication_material 'SHELXTL V6.1'
_computing_structure_refinement 'SHELXL-97 (Sheldrick, 1997)'
_computing_structure_solution 'SHELXS-97 (Sheldrick, 1990)'
_diffrn_ambient_temperature 150(1)
_diffrn_measured_fraction_theta_full 0.998
_diffrn_measured_fraction_theta_max 0.998
_diffrn_measurement_device_type 'Bruker SMART APEX CCD diffractometer'
_diffrn_measurement_method 'omega scans'
_diffrn_radiation_monochromator graphite
_diffrn_radiation_source 'fine-focus sealed tube'
_diffrn_radiation_type MoK\a
_diffrn_radiation_wavelength 0.71073
_diffrn_reflns_av_R_equivalents 0.0558
_diffrn_reflns_av_sigmaI/netI 0.0441
_diffrn_reflns_limit_h_max 12
_diffrn_reflns_limit_h_min -13
_diffrn_reflns_limit_k_max 17
_diffrn_reflns_limit_k_min -17
_diffrn_reflns_limit_l_max 22
_diffrn_reflns_limit_l_min -22
_diffrn_reflns_number 23659
_diffrn_reflns_theta_full 26.40
_diffrn_reflns_theta_max 26.40
_diffrn_reflns_theta_min 1.84
_diffrn_standards_decay_% none
_exptl_absorpt_coefficient_mu 1.136
_exptl_absorpt_correction_type none
_exptl_crystal_colour colorless
_exptl_crystal_density_diffrn 1.703
_exptl_crystal_density_method 'not measured'
_exptl_crystal_description plate
_exptl_crystal_F_000 1360
_exptl_crystal_size_max 0.38
_exptl_crystal_size_mid 0.24
_exptl_crystal_size_min 0.12
_refine_diff_density_max 0.643
_refine_diff_density_min -0.342
_refine_diff_density_rms 0.082
_refine_ls_extinction_method none
_refine_ls_goodness_of_fit_ref 0.983
_refine_ls_hydrogen_treatment constr
_refine_ls_matrix_type full
_refine_ls_number_parameters 329
_refine_ls_number_reflns 5396
_refine_ls_number_restraints 0
_refine_ls_restrained_S_all 0.983
_refine_ls_R_factor_all 0.0392
_refine_ls_R_factor_gt 0.0321
_refine_ls_shift/su_max 0.001
_refine_ls_shift/su_mean 0.000
_refine_ls_structure_factor_coef Fsqd
_refine_ls_weighting_details 'calc w=1/[\s^2^(Fo^2^)+(0.0406P)^2^+0.0000P] where P=(Fo^2^+2Fc^2^)/3'
_refine_ls_weighting_scheme calc
_refine_ls_wR_factor_gt 0.0760
_refine_ls_wR_factor_ref 0.0784
_reflns_number_gt 4484
_reflns_number_total 5396
_reflns_threshold_expression >2sigma(I)
_cod_data_source_file ic052025asup1.cif
_cod_data_source_block Ag(L1)2(BF4)
_cod_depositor_comments
;
The following automatic conversions were performed:

'_symmetry_cell_setting' value 'Monoclinic' changed to 'monoclinic'
according to /home/saulius/struct/CIF-dictionaries/cif_core.dic
dictionary named 'cif_core.dic' version 2.4.2 from 2011-04-26.

Automatic conversion script
Id: cif_fix_values 1891 2012-01-12 08:04:46Z andrius 
;
_cod_original_sg_symbol_H-M 'P 21/c'
_cod_database_code 4332011

loop_
_symmetry_equiv_pos_as_xyz
'x, y, z'
'-x, y+1/2, -z+1/2'
'-x, -y, -z'
'x, -y-1/2, z-1/2'

loop_
_atom_site_label
_atom_site_type_symbol
_atom_site_fract_x
_atom_site_fract_y
_atom_site_fract_z
_atom_site_U_iso_or_equiv
_atom_site_adp_type
_atom_site_occupancy
_atom_site_symmetry_multiplicity
_atom_site_calc_flag
_atom_site_refinement_flags
Ag1 Ag 0.18899(2) 0.435545(14) 0.332076(11) 0.02743(8) Uani 1 1 d .
S1 S 0.35314(8) 0.57280(5) 0.35621(4) 0.03241(18) Uani 1 1 d .
S2 S 0.74439(8) 0.78490(5) 0.22623(4) 0.03287(18) Uani 1 1 d .
S3 S -0.01577(7) 0.52150(5) 0.24813(4) 0.02650(16) Uani 1 1 d .
S4 S -0.08162(8) 0.87387(5) 0.06142(4) 0.02944(17) Uani 1 1 d .
C1 C 0.4943(3) 0.54756(18) 0.33016(14) 0.0253(6) Uani 1 1 d .
C2 C 0.6658(3) 0.56100(19) 0.27707(17) 0.0326(7) Uani 1 1 d .
H2 H 0.7213 0.5829 0.2464 0.039 Uiso 1 1 calc R
C3 C 0.6907(3) 0.4902(2) 0.32706(17) 0.0363(7) Uani 1 1 d .
H3 H 0.7676 0.4526 0.3386 0.044 Uiso 1 1 calc R
C4 C 0.5728(4) 0.4128(2) 0.41689(18) 0.0463(9) Uani 1 1 d .
H4A H 0.5728 0.4460 0.4641 0.069 Uiso 1 1 calc R
H4B H 0.6469 0.3689 0.4252 0.069 Uiso 1 1 calc R
H4C H 0.4911 0.3773 0.4003 0.069 Uiso 1 1 calc R
C5 C 0.4820(3) 0.67717(18) 0.23508(14) 0.0288(6) Uani 1 1 d .
H5A H 0.5071 0.6788 0.1860 0.035 Uiso 1 1 calc R
H5B H 0.3860 0.6697 0.2246 0.035 Uiso 1 1 calc R
C6 C 0.6314(3) 0.81432(18) 0.27492(14) 0.0243(6) Uani 1 1 d .
C7 C 0.4509(3) 0.8109(2) 0.32113(15) 0.0303(6) Uani 1 1 d .
H7 H 0.3702 0.7915 0.3310 0.036 Uiso 1 1 calc R
C8 C 0.5210(3) 0.8870(2) 0.34957(15) 0.0298(6) Uani 1 1 d .
H8 H 0.4984 0.9321 0.3830 0.036 Uiso 1 1 calc R
C9 C 0.7400(3) 0.9548(2) 0.34476(16) 0.0373(7) Uani 1 1 d .
H9A H 0.8227 0.9199 0.3578 0.056 Uiso 1 1 calc R
H9B H 0.7288 0.9906 0.3889 0.056 Uiso 1 1 calc R
H9C H 0.7410 0.9985 0.3031 0.056 Uiso 1 1 calc R
C10 C 0.0309(3) 0.63630(18) 0.26089(13) 0.0216(6) Uani 1 1 d .
C11 C 0.0926(3) 0.78357(19) 0.23857(15) 0.0273(6) Uani 1 1 d .
H11 H 0.1138 0.8377 0.2129 0.033 Uiso 1 1 calc R
C12 C 0.0950(3) 0.77770(19) 0.31226(15) 0.0280(6) Uani 1 1 d .
H12 H 0.1186 0.8267 0.3487 0.034 Uiso 1 1 calc R
C13 C 0.0411(3) 0.6518(2) 0.39833(15) 0.0368(7) Uani 1 1 d .
H13A H -0.0467 0.6253 0.3924 0.055 Uiso 1 1 calc R
H13B H 0.0535 0.7040 0.4347 0.055 Uiso 1 1 calc R
H13C H 0.1064 0.6026 0.4167 0.055 Uiso 1 1 calc R
C14 C 0.0347(3) 0.6722(2) 0.12750(14) 0.0290(6) Uani 1 1 d .
H14A H 0.0911 0.7130 0.1045 0.035 Uiso 1 1 calc R
H14B H 0.0622 0.6058 0.1234 0.035 Uiso 1 1 calc R
C15 C -0.1537(3) 0.76555(19) 0.05578(13) 0.0263(6) Uani 1 1 d .
C16 C -0.1921(3) 0.6111(2) 0.07034(15) 0.0342(7) Uani 1 1 d .
H16 H -0.1793 0.5467 0.0852 0.041 Uiso 1 1 calc R
C17 C -0.3033(3) 0.6499(2) 0.03050(15) 0.0365(7) Uani 1 1 d .
H17 H -0.3841 0.6183 0.0122 0.044 Uiso 1 1 calc R
C18 C -0.3691(3) 0.8125(2) -0.02282(17) 0.0431(8) Uani 1 1 d .
H18A H -0.3636 0.8724 0.0048 0.065 Uiso 1 1 calc R
H18B H -0.4581 0.7874 -0.0314 0.065 Uiso 1 1 calc R
H18C H -0.3471 0.8233 -0.0716 0.065 Uiso 1 1 calc R
N1 N 0.5442(2) 0.59632(16) 0.27856(12) 0.0256(5) Uani 1 1 d .
N2 N 0.5844(2) 0.48150(16) 0.35887(12) 0.0298(5) Uani 1 1 d .
N3 N 0.5187(2) 0.76600(15) 0.27446(12) 0.0249(5) Uani 1 1 d .
N4 N 0.6321(2) 0.88833(16) 0.32173(12) 0.0266(5) Uani 1 1 d .
N5 N 0.0537(2) 0.69662(15) 0.20665(11) 0.0226(5) Uani 1 1 d .
N6 N 0.0564(2) 0.68689(15) 0.32545(11) 0.0241(5) Uani 1 1 d .
N7 N -0.0992(2) 0.68277(15) 0.08585(11) 0.0269(5) Uani 1 1 d .
N8 N -0.2779(2) 0.74507(16) 0.02108(11) 0.0307(6) Uani 1 1 d .
B1 B 0.7000(4) 0.1474(3) 0.48710(19) 0.0352(8) Uani 1 1 d .
F1 F 0.6979(2) 0.19157(19) 0.41940(11) 0.0757(7) Uani 1 1 d .
F2 F 0.6678(2) 0.21359(17) 0.53393(11) 0.0717(7) Uani 1 1 d .
F3 F 0.8255(2) 0.11315(14) 0.51445(11) 0.0564(5) Uani 1 1 d .
F4 F 0.6111(3) 0.07630(17) 0.4725(2) 0.1151(12) Uani 1 1 d .

loop_
_atom_site_aniso_label
_atom_site_aniso_U_11
_atom_site_aniso_U_22
_atom_site_aniso_U_33
_atom_site_aniso_U_23
_atom_site_aniso_U_13
_atom_site_aniso_U_12
Ag1 0.02913(14) 0.02307(12) 0.03224(12) 0.00431(8) 0.01157(9) 0.00231(9)
S1 0.0279(4) 0.0276(4) 0.0453(4) -0.0026(3) 0.0157(3) -0.0039(3)
S2 0.0360(5) 0.0235(4) 0.0451(4) -0.0017(3) 0.0217(3) -0.0036(3)
S3 0.0247(4) 0.0213(3) 0.0323(4) 0.0020(3) 0.0044(3) 0.0009(3)
S4 0.0404(5) 0.0238(4) 0.0276(3) 0.0019(3) 0.0150(3) 0.0038(3)
C1 0.0247(16) 0.0211(14) 0.0292(14) -0.0041(11) 0.0047(12) -0.0064(11)
C2 0.0265(17) 0.0279(16) 0.0479(17) -0.0059(13) 0.0177(14) -0.0027(13)
C3 0.0273(18) 0.0281(16) 0.0551(19) -0.0048(14) 0.0132(15) 0.0047(13)
C4 0.057(2) 0.0347(18) 0.0485(19) 0.0130(15) 0.0146(17) 0.0056(16)
C5 0.0309(17) 0.0269(15) 0.0260(14) 0.0015(11) 0.0015(12) -0.0056(13)
C6 0.0252(16) 0.0230(14) 0.0243(13) 0.0044(10) 0.0052(11) -0.0011(11)
C7 0.0245(17) 0.0307(16) 0.0367(15) 0.0056(12) 0.0092(13) 0.0046(13)
C8 0.0367(18) 0.0263(15) 0.0289(14) 0.0032(12) 0.0123(13) 0.0056(13)
C9 0.047(2) 0.0314(17) 0.0358(16) -0.0079(13) 0.0135(14) -0.0126(15)
C10 0.0166(14) 0.0228(14) 0.0254(13) 0.0017(10) 0.0050(11) 0.0047(11)
C11 0.0243(16) 0.0216(14) 0.0358(15) 0.0043(11) 0.0065(12) -0.0004(12)
C12 0.0272(17) 0.0225(14) 0.0318(14) -0.0040(11) 0.0020(12) 0.0006(12)
C13 0.047(2) 0.0398(18) 0.0265(14) 0.0020(13) 0.0134(14) -0.0009(15)
C14 0.0312(18) 0.0296(15) 0.0278(14) 0.0022(11) 0.0104(12) 0.0082(13)
C15 0.0342(18) 0.0264(14) 0.0187(12) -0.0011(11) 0.0073(12) 0.0081(12)
C16 0.047(2) 0.0252(15) 0.0265(14) -0.0015(12) 0.0004(13) -0.0004(14)
C17 0.043(2) 0.0335(17) 0.0272(14) -0.0048(12) -0.0034(14) -0.0032(14)
C18 0.046(2) 0.0386(18) 0.0386(17) -0.0001(14) -0.0033(15) 0.0161(16)
N1 0.0257(14) 0.0225(12) 0.0295(12) -0.0021(9) 0.0083(10) -0.0035(10)
N2 0.0327(15) 0.0215(12) 0.0356(13) 0.0020(10) 0.0088(11) 0.0014(11)
N3 0.0216(13) 0.0246(12) 0.0287(11) 0.0039(9) 0.0067(10) -0.0002(10)
N4 0.0298(14) 0.0228(12) 0.0289(12) -0.0003(9) 0.0102(10) -0.0034(10)
N5 0.0219(13) 0.0208(11) 0.0254(11) 0.0010(9) 0.0061(9) 0.0012(9)
N6 0.0232(13) 0.0250(12) 0.0244(11) 0.0017(9) 0.0058(9) 0.0012(10)
N7 0.0347(15) 0.0230(12) 0.0214(11) -0.0006(9) 0.0034(10) 0.0051(10)
N8 0.0381(16) 0.0280(13) 0.0226(11) -0.0014(10) 0.0004(10) 0.0069(11)
B1 0.036(2) 0.035(2) 0.0363(18) -0.0057(15) 0.0122(16) -0.0023(16)
F1 0.0598(16) 0.121(2) 0.0464(12) 0.0215(12) 0.0123(11) 0.0283(14)
F2 0.0777(18) 0.0827(17) 0.0581(13) -0.0253(12) 0.0228(12) 0.0161(13)
F3 0.0453(13) 0.0547(13) 0.0640(12) 0.0113(10) 0.0023(10) 0.0147(10)
F4 0.0574(18) 0.0508(15) 0.250(4) -0.0377(19) 0.063(2) -0.0185(13)

loop_
_atom_type_symbol
_atom_type_description
_atom_type_scat_dispersion_real
_atom_type_scat_dispersion_imag
_atom_type_scat_source
C C 0.0033 0.0016 'International Tables Vol C Tables 4.2.6.8 and 6.1.1.4'
H H 0.0000 0.0000 'International Tables Vol C Tables 4.2.6.8 and 6.1.1.4'
B B 0.0013 0.0007 'International Tables Vol C Tables 4.2.6.8 and 6.1.1.4'
F F 0.0171 0.0103 'International Tables Vol C Tables 4.2.6.8 and 6.1.1.4'
N N 0.0061 0.0033 'International Tables Vol C Tables 4.2.6.8 and 6.1.1.4'
S S 0.1246 0.1234 'International Tables Vol C Tables 4.2.6.8 and 6.1.1.4'
Ag Ag -0.8971 1.1015 'International Tables Vol C Tables 4.2.6.8 and 6.1.1.4'

loop_
_geom_angle_atom_site_label_1
_geom_angle_atom_site_label_2
_geom_angle_atom_site_label_3
_geom_angle
_geom_angle_site_symmetry_1
_geom_angle_site_symmetry_3
S2 Ag1 S1 117.52(3) 2_645 .
S2 Ag1 S4 103.88(2) 2_645 2_545
S1 Ag1 S4 121.12(2) . 2_545
S2 Ag1 S3 114.35(2) 2_645 .
S1 Ag1 S3 100.21(2) . .
S4 Ag1 S3 98.42(2) 2_545 .
C1 S1 Ag1 113.03(9) . .
C6 S2 Ag1 107.99(9) . 2_655
C10 S3 Ag1 101.02(9) . .
C15 S4 Ag1 94.60(9) . 2
N2 C1 N1 105.4(2) . .
N2 C1 S1 128.3(2) . .
N1 C1 S1 126.1(2) . .
C3 C2 N1 106.9(3) . .
C3 C2 H2 126.5 . .
N1 C2 H2 126.5 . .
C2 C3 N2 107.7(3) . .
C2 C3 H3 126.1 . .
N2 C3 H3 126.1 . .
N2 C4 H4A 109.5 . .
N2 C4 H4B 109.5 . .
H4A C4 H4B 109.5 . .
N2 C4 H4C 109.5 . .
H4A C4 H4C 109.5 . .
H4B C4 H4C 109.5 . .
N3 C5 N1 112.2(2) . .
N3 C5 H5A 109.2 . .
N1 C5 H5A 109.2 . .
N3 C5 H5B 109.2 . .
N1 C5 H5B 109.2 . .
H5A C5 H5B 107.9 . .
N4 C6 N3 105.5(2) . .
N4 C6 S2 128.4(2) . .
N3 C6 S2 126.1(2) . .
C8 C7 N3 106.7(3) . .
C8 C7 H7 126.6 . .
N3 C7 H7 126.6 . .
C7 C8 N4 107.9(2) . .
C7 C8 H8 126.0 . .
N4 C8 H8 126.0 . .
N4 C9 H9A 109.5 . .
N4 C9 H9B 109.5 . .
H9A C9 H9B 109.5 . .
N4 C9 H9C 109.5 . .
H9A C9 H9C 109.5 . .
H9B C9 H9C 109.5 . .
N6 C10 N5 105.4(2) . .
N6 C10 S3 128.25(19) . .
N5 C10 S3 126.31(19) . .
C12 C11 N5 107.5(2) . .
C12 C11 H11 126.3 . .
N5 C11 H11 126.3 . .
C11 C12 N6 107.1(2) . .
C11 C12 H12 126.4 . .
N6 C12 H12 126.4 . .
N6 C13 H13A 109.5 . .
N6 C13 H13B 109.5 . .
H13A C13 H13B 109.5 . .
N6 C13 H13C 109.5 . .
H13A C13 H13C 109.5 . .
H13B C13 H13C 109.5 . .
N7 C14 N5 112.7(2) . .
N7 C14 H14A 109.0 . .
N5 C14 H14A 109.0 . .
N7 C14 H14B 109.0 . .
N5 C14 H14B 109.0 . .
H14A C14 H14B 107.8 . .
N8 C15 N7 106.0(2) . .
N8 C15 S4 126.4(2) . .
N7 C15 S4 127.6(2) . .
C17 C16 N7 107.2(3) . .
C17 C16 H16 126.4 . .
N7 C16 H16 126.4 . .
C16 C17 N8 107.1(3) . .
C16 C17 H17 126.5 . .
N8 C17 H17 126.5 . .
N8 C18 H18A 109.5 . .
N8 C18 H18B 109.5 . .
H18A C18 H18B 109.5 . .
N8 C18 H18C 109.5 . .
H18A C18 H18C 109.5 . .
H18B C18 H18C 109.5 . .
C1 N1 C2 109.9(2) . .
C1 N1 C5 125.0(2) . .
C2 N1 C5 125.0(2) . .
C1 N2 C3 110.0(2) . .
C1 N2 C4 124.8(3) . .
C3 N2 C4 125.2(3) . .
C6 N3 C7 109.8(2) . .
C6 N3 C5 124.3(2) . .
C7 N3 C5 125.7(2) . .
C6 N4 C8 110.0(2) . .
C6 N4 C9 124.7(2) . .
C8 N4 C9 125.0(2) . .
C10 N5 C11 109.7(2) . .
C10 N5 C14 124.2(2) . .
C11 N5 C14 126.1(2) . .
C10 N6 C12 110.3(2) . .
C10 N6 C13 124.8(2) . .
C12 N6 C13 124.9(2) . .
C15 N7 C16 109.5(2) . .
C15 N7 C14 124.6(2) . .
C16 N7 C14 125.8(2) . .
C15 N8 C17 110.2(2) . .
C15 N8 C18 124.2(3) . .
C17 N8 C18 125.6(3) . .
F4 B1 F2 111.7(3) . .
F4 B1 F1 107.2(3) . .
F2 B1 F1 107.2(3) . .
F4 B1 F3 111.6(3) . .
F2 B1 F3 111.9(3) . .
F1 B1 F3 107.1(3) . .

loop_
_geom_bond_atom_site_label_1
_geom_bond_atom_site_label_2
_geom_bond_distance
_geom_bond_site_symmetry_2
Ag1 S2 2.5504(7) 2_645
Ag1 S1 2.5666(8) .
Ag1 S4 2.6135(7) 2_545
Ag1 S3 2.6284(7) .
S1 C1 1.701(3) .
S2 C6 1.694(3) .
S2 Ag1 2.5503(7) 2_655
S3 C10 1.696(3) .
S4 C15 1.701(3) .
S4 Ag1 2.6135(7) 2
C1 N2 1.347(3) .
C1 N1 1.366(3) .
C2 C3 1.337(4) .
C2 N1 1.381(4) .
C2 H2 0.9500 .
C3 N2 1.381(4) .
C3 H3 0.9500 .
C4 N2 1.461(4) .
C4 H4A 0.9800 .
C4 H4B 0.9800 .
C4 H4C 0.9800 .
C5 N3 1.452(3) .
C5 N1 1.455(3) .
C5 H5A 0.9900 .
C5 H5B 0.9900 .
C6 N4 1.348(3) .
C6 N3 1.368(3) .
C7 C8 1.337(4) .
C7 N3 1.386(3) .
C7 H7 0.9500 .
C8 N4 1.380(4) .
C8 H8 0.9500 .
C9 N4 1.457(4) .
C9 H9A 0.9800 .
C9 H9B 0.9800 .
C9 H9C 0.9800 .
C10 N6 1.348(3) .
C10 N5 1.368(3) .
C11 C12 1.338(4) .
C11 N5 1.380(3) .
C11 H11 0.9500 .
C12 N6 1.384(3) .
C12 H12 0.9500 .
C13 N6 1.460(3) .
C13 H13A 0.9800 .
C13 H13B 0.9800 .
C13 H13C 0.9800 .
C14 N7 1.443(4) .
C14 N5 1.449(3) .
C14 H14A 0.9900 .
C14 H14B 0.9900 .
C15 N8 1.343(4) .
C15 N7 1.360(3) .
C16 C17 1.340(4) .
C16 N7 1.391(4) .
C16 H16 0.9500 .
C17 N8 1.390(4) .
C17 H17 0.9500 .
C18 N8 1.452(4) .
C18 H18A 0.9800 .
C18 H18B 0.9800 .
C18 H18C 0.9800 .
B1 F4 1.357(4) .
B1 F2 1.361(4) .
B1 F1 1.377(4) .
B1 F3 1.385(4) .

loop_
_geom_torsion_atom_site_label_1
_geom_torsion_atom_site_label_2
_geom_torsion_atom_site_label_3
_geom_torsion_atom_site_label_4
_geom_torsion
_geom_torsion_site_symmetry_1
S2 Ag1 S1 C1 -0.27(11) 2_645
S4 Ag1 S1 C1 128.82(10) 2_545
S3 Ag1 S1 C1 -124.77(10) .
S2 Ag1 S3 C10 -139.30(9) 2_645
S1 Ag1 S3 C10 -12.65(9) .
S4 Ag1 S3 C10 111.24(9) 2_545
Ag1 S1 C1 N2 -64.1(3) .
Ag1 S1 C1 N1 121.3(2) .
N1 C2 C3 N2 0.4(3) .
Ag1 S2 C6 N4 -43.8(3) 2_655
Ag1 S2 C6 N3 136.3(2) 2_655
N3 C7 C8 N4 -0.9(3) .
Ag1 S3 C10 N6 -63.2(2) .
Ag1 S3 C10 N5 115.1(2) .
N5 C11 C12 N6 -0.4(3) .
Ag1 S4 C15 N8 77.7(2) 2
Ag1 S4 C15 N7 -101.3(2) 2
N7 C16 C17 N8 0.5(3) .
N2 C1 N1 C2 -1.2(3) .
S1 C1 N1 C2 174.4(2) .
N2 C1 N1 C5 -177.7(2) .
S1 C1 N1 C5 -2.0(4) .
C3 C2 N1 C1 0.5(3) .
C3 C2 N1 C5 177.0(2) .
N3 C5 N1 C1 88.5(3) .
N3 C5 N1 C2 -87.4(3) .
N1 C1 N2 C3 1.4(3) .
S1 C1 N2 C3 -174.1(2) .
N1 C1 N2 C4 179.7(3) .
S1 C1 N2 C4 4.2(4) .
C2 C3 N2 C1 -1.2(3) .
C2 C3 N2 C4 -179.4(3) .
N4 C6 N3 C7 0.0(3) .
S2 C6 N3 C7 179.9(2) .
N4 C6 N3 C5 -175.8(2) .
S2 C6 N3 C5 4.1(4) .
C8 C7 N3 C6 0.6(3) .
C8 C7 N3 C5 176.3(2) .
N1 C5 N3 C6 82.3(3) .
N1 C5 N3 C7 -92.8(3) .
N3 C6 N4 C8 -0.6(3) .
S2 C6 N4 C8 179.6(2) .
N3 C6 N4 C9 174.2(2) .
S2 C6 N4 C9 -5.6(4) .
C7 C8 N4 C6 1.0(3) .
C7 C8 N4 C9 -173.9(3) .
N6 C10 N5 C11 -0.2(3) .
S3 C10 N5 C11 -178.7(2) .
N6 C10 N5 C14 -178.2(2) .
S3 C10 N5 C14 3.2(4) .
C12 C11 N5 C10 0.4(3) .
C12 C11 N5 C14 178.4(2) .
N7 C14 N5 C10 83.3(3) .
N7 C14 N5 C11 -94.4(3) .
N5 C10 N6 C12 -0.1(3) .
S3 C10 N6 C12 178.4(2) .
N5 C10 N6 C13 177.9(2) .
S3 C10 N6 C13 -3.6(4) .
C11 C12 N6 C10 0.3(3) .
C11 C12 N6 C13 -177.7(3) .
N8 C15 N7 C16 -1.0(3) .
S4 C15 N7 C16 178.2(2) .
N8 C15 N7 C14 179.1(2) .
S4 C15 N7 C14 -1.7(4) .
C17 C16 N7 C15 0.3(3) .
C17 C16 N7 C14 -179.9(2) .
N5 C14 N7 C15 84.1(3) .
N5 C14 N7 C16 -95.8(3) .
N7 C15 N8 C17 1.3(3) .
S4 C15 N8 C17 -177.9(2) .
N7 C15 N8 C18 -175.9(2) .
S4 C15 N8 C18 4.9(4) .
C16 C17 N8 C15 -1.2(3) .
C16 C17 N8 C18 176.0(3) .
